data_7130210
loop_
_publ_author_name
'Zang, Shuang-Quan'
'Li, Hai-Yang'
'Hua, Xue'
'Fu, Ting'
'Liu, Xiao-Fei'

_publ_section_title
;
 Photochromic and Electrochromic Properties of Viologen-Based
 Multifunctional Cd-MOF
;
_journal_name_full 'Chemical Communications'
_journal_paper_doi 10.1039/D2CC02703H
_journal_year 2022
_chemical_absolute_configuration ad
_chemical_formula_moiety 'C42 H34 Cd2 N4 O16, 5(H2 O)'
_chemical_formula_sum 'C42 H44 Cd2 N4 O21'
_chemical_formula_weight 1165.61
_space_group_crystal_system monoclinic
_space_group_IT_number 4
_space_group_name_Hall 'P 2yb'
_space_group_name_H-M_alt 'P 1 21 1'
_atom_sites_solution_hydrogens mixed
_atom_sites_solution_primary iterative
_audit_creation_date 2021-05-01
_audit_creation_method
;
Olex2 1.2
(compiled 2018.05.29 svn.r3508 for OlexSys, GUI svn.r5506)
;
_audit_update_record
;
2021-06-21 deposited with the CCDC.	2022-06-07 downloaded from the CCDC.
;
_cell_angle_alpha 90
_cell_angle_beta 90.01
_cell_angle_gamma 90
_cell_formula_units_Z 2
_cell_length_a 8.81340(15)
_cell_length_b 24.0719(4)
_cell_length_c 10.19512(14)
_cell_measurement_reflns_used 4897
_cell_measurement_temperature 293(2)
_cell_measurement_theta_max 72.9830
_cell_measurement_theta_min 3.6860
_cell_volume 2162.95(6)
_computing_cell_refinement 'CrysAlisPro 1.171.39.7b (Rigaku OD, 2015)'
_computing_data_collection 'CrysAlisPro 1.171.39.7b (Rigaku OD, 2015)'
_computing_data_reduction 'CrysAlisPro 1.171.39.7b (Rigaku OD, 2015)'
_computing_molecular_graphics 'Olex2 (Dolomanov et al., 2009)'
_computing_publication_material 'Olex2 (Dolomanov et al., 2009)'
_computing_structure_refinement 'olex2.refine (Bourhis et al., 2015)'
_computing_structure_solution 'olex2.solve (Bourhis et al., 2015)'
_diffrn_ambient_temperature 293(2)
_diffrn_detector 'CCD plate'
_diffrn_measured_fraction_theta_full 0.996
_diffrn_measured_fraction_theta_max 0.970
_diffrn_measurement_details
;
List of Runs (angles in degrees, time in seconds):

  # Type    Start    End  Width  t~exp~   \w     \q     \k     \f   Frames
#--------------------------------------------------------------------------
  1  \w    -29.00  46.00   0.50    0.50    --    0.00  57.00  60.00  150
  2  \w     13.00  39.00   0.50    0.50    --    0.00  57.00 -60.00   52
  3  \w     11.00 131.00   0.50    0.91    --   97.60 -30.00 -60.00  240
  4  \w     33.00  69.00   0.50    0.91    --   97.60 -82.00 150.00   72
  5  \w     83.00 109.00   0.50    0.91    --   97.60 -82.00 150.00   52
  6  \w     56.00 122.00   0.50    0.91    --   97.60 -82.00  90.00  132
  7  \w     36.00 112.00   0.50    0.91    --   97.60 -45.00-150.00  152
;
_diffrn_measurement_device 'four-circle diffractometer'
_diffrn_measurement_device_type 'XtaLAB Pro: Kappa single'
_diffrn_measurement_method '\w scans'
_diffrn_orient_matrix_type 'CrysAlisPro convention (1999,Acta A55,543-557)'
_diffrn_orient_matrix_UB_11 0.0206199000
_diffrn_orient_matrix_UB_12 0.0214854000
_diffrn_orient_matrix_UB_13 0.1411268000
_diffrn_orient_matrix_UB_21 -0.0035709000
_diffrn_orient_matrix_UB_22 0.0602866000
_diffrn_orient_matrix_UB_23 -0.0506682000
_diffrn_orient_matrix_UB_31 -0.1736230000
_diffrn_orient_matrix_UB_32 0.0013157000
_diffrn_orient_matrix_UB_33 0.0177990000
_diffrn_radiation_monochromator graphite
_diffrn_radiation_probe x-ray
_diffrn_radiation_type CuK\a
_diffrn_radiation_wavelength 1.54184
_diffrn_reflns_av_R_equivalents 0.0595
_diffrn_reflns_av_unetI/netI 0.0775
_diffrn_reflns_Laue_measured_fraction_full 0.996
_diffrn_reflns_Laue_measured_fraction_max 0.970
_diffrn_reflns_limit_h_max 5
_diffrn_reflns_limit_h_min -10
_diffrn_reflns_limit_k_max 29
_diffrn_reflns_limit_k_min -28
_diffrn_reflns_limit_l_max 12
_diffrn_reflns_limit_l_min -11
_diffrn_reflns_number 6188
_diffrn_reflns_point_group_measured_fraction_full 0.932
_diffrn_reflns_point_group_measured_fraction_max 0.893
_diffrn_reflns_theta_full 67.684
_diffrn_reflns_theta_max 73.244
_diffrn_reflns_theta_min 3.672
_diffrn_source 'fine-focus sealed X-ray tube'
_diffrn_source_type 'Enhance (Cu) X-ray Source'
_exptl_absorpt_coefficient_mu 8.681
_exptl_absorpt_correction_T_max 1.00000
_exptl_absorpt_correction_T_min 0.69080
_exptl_absorpt_correction_type multi-scan
_exptl_absorpt_process_details
;
CrysAlisPro 1.171.39.7b (Rigaku Oxford Diffraction, 2015)
Empirical absorption correction using spherical harmonics,
 implemented in SCALE3 ABSPACK scaling algorithm.
;
_exptl_crystal_colour colourless
_exptl_crystal_colour_primary colourless
_exptl_crystal_density_diffrn 1.790
_exptl_crystal_description block
_exptl_crystal_F_000 1176
_exptl_crystal_size_max 0.3
_exptl_crystal_size_mid 0.26
_exptl_crystal_size_min 0.23
_refine_diff_density_max 0.853
_refine_diff_density_min -0.863
_refine_diff_density_rms 0.116
_refine_ls_abs_structure_details
;
 Flack x determined using 1466 quotients [(I+)-(I-)]/[(I+)+(I-)]
 (Parsons, Flack and Wagner, Acta Cryst. B69 (2013) 249-259).
;
_refine_ls_abs_structure_Flack 0.016(13)
_refine_ls_extinction_method none
_refine_ls_goodness_of_fit_ref 1.015
_refine_ls_hydrogen_treatment constr
_refine_ls_matrix_type full
_refine_ls_number_parameters 558
_refine_ls_number_reflns 5140
_refine_ls_number_restraints 77
_refine_ls_restrained_S_all 1.045
_refine_ls_R_factor_all 0.0471
_refine_ls_R_factor_gt 0.0460
_refine_ls_shift/su_max 0.003
_refine_ls_shift/su_mean 0.000
_refine_ls_structure_factor_coef Fsqd
_refine_ls_weighting_details 'w=1/[\s^2^(Fo^2^)+(0.0645P)^2^] where P=(Fo^2^+2Fc^2^)/3'
_refine_ls_weighting_scheme calc
_refine_ls_wR_factor_gt 0.1158
_refine_ls_wR_factor_ref 0.1166
_reflns_Friedel_coverage 0.796
_reflns_Friedel_fraction_full 0.864
_reflns_Friedel_fraction_max 0.812
_reflns_number_gt 4934
_reflns_number_total 5140
_reflns_threshold_expression 'I > 2\s(I)'
_cod_data_source_file d2cc02703h2.cif
_cod_data_source_block D-Cd-MOF
_cod_database_code 7130210
_shelx_shelxl_version_number 2014/7
_chemical_oxdiff_formula 'C H O N Cd'
_chemical_oxdiff_usercomment ' '
_shelx_space_group_comment
;
The symmetry employed for this shelxl refinement is uniquely defined
by the following loop, which should always be used as a source of
symmetry information in preference to the above space-group names.
They are only intended as comments.
;
_shelx_estimated_absorpt_t_max 0.240
_shelx_estimated_absorpt_t_min 0.180
_reflns_odcompleteness_completeness 99.82
_reflns_odcompleteness_iscentric 1
_reflns_odcompleteness_theta 66.97
_olex2_refinement_description
;
1. Twinned data refinement
 Scales: 0.523(2)
 0.477(2)
2. Fixed Uiso
 At 1.2 times of:
  All C(H) groups, All C(H,H) groups
 At 1.5 times of:
  All O(H) groups, All O(H,H) groups
3. Restrained distances
 C42-C41 = C40-C39
 1.5 with sigma of 0.01
 C40-C41
 1.55 with sigma of 0.01
 O11-C40 = C41-O12
 1.4 with sigma of 0.01
 O13-C42 = O14-C42 = O9-C39 = O10-C39
 1.25 with sigma of 0.01
 C28-C25 = C9-C6
 1.5 with sigma of 0.01
 N1-C9 = N4-C28
 1.45 with sigma of 0.01
 Cd2-N3_$1
 2.27 with sigma of 0.01
 O2W-H2Wb = O2W-H2Wa = O1W-H1Wb = O1W-H1Wa
 0.85 with sigma of 0.01
 H28a-H4Wa
 2.1 with sigma of 0.01
 H7Wa-H1Wa_$2
 2.1 with sigma of 0.01
 O5W-H5Wa
 0.85 with sigma of 0.01
 H5Wa_$3-H2Wa_$4
 2.1 with sigma of 0.01
4. Uiso/Uaniso restraints and constraints
Uanis(C35) \\sim Ueq: with sigma of 0.01 and sigma for terminal atoms of 0.02
Uanis(C33) \\sim Ueq, Uanis(C34) \\sim Ueq, Uanis(N3) \\sim Ueq, Uanis(C17)
\\sim Ueq, Uanis(C19) \\sim Ueq, Uanis(C15) \\sim Ueq, Uanis(C16) \\sim Ueq:
with sigma of 0.01 and sigma for terminal atoms of 0.02
Uanis(O7W) \\sim Ueq: with sigma of 0.01 and sigma for terminal atoms of 0.02
5. Rigid body (RIGU) restrains
 C35
 with sigma for 1-2 distances of 0.004 and sigma for 1-3 distances of 0.004
6.a Everything fixed:
 O3W, H3Wa, H3Wb, O4W, H4Wa, H4Wb, O5W, H5Wa, H5Wb, O6W, H6Wa, H6Wb
6.b Free rotating group:
 O7W(H7Wa,H7Wb)
6.c Rotating group:
 O1W(H1Wa,H1Wb), O2W(H2Wa,H2Wb)
6.d Ternary CH refined with riding coordinates:
 C40(H40), C41(H41)
6.e Secondary CH2 refined with riding coordinates:
 C9(H9a,H9b), C28(H28a,H28b)
6.f Aromatic/amide H refined with riding coordinates:
 C19(H19), C18(H18), C16(H16), C15(H15), C33(H33), C32(H32), C30(H30),
 C29(H29), C3(H3), C5(H5), C7(H7), C11(H11a), C10(H10), C14(H14), C13(H13),
 C22(H22), C24(H24), C26(H26), C34(H34), C35(H35), C37(H37), C38(H38)
6.g Fitted hexagon refined as free rotating group:
 N2(C19,C18,C17,C16,C15), N4(C33,C32,C31,C30,C29), C12(C11,C10,N1,C14,C13)
6.h Idealised tetrahedral OH refined as rotating group:
 O11(H11), O12(H12)
;
_olex2_submission_special_instructions 'No special instructions were received'
_oxdiff_exptl_absorpt_empirical_details
;
Empirical correction (ABSPACK) includes:
- Absorption correction using spherical harmonics
- Frame scaling
- Detector area scaling
;
_oxdiff_exptl_absorpt_empirical_full_max 2.635
_oxdiff_exptl_absorpt_empirical_full_min 0.564

loop_
_space_group_symop_operation_xyz
'x, y, z'
'-x, y+1/2, -z'

loop_
_atom_site_label
_atom_site_type_symbol
_atom_site_fract_x
_atom_site_fract_y
_atom_site_fract_z
_atom_site_U_iso_or_equiv
_atom_site_adp_type
_atom_site_occupancy
_atom_site_site_symmetry_order
_atom_site_calc_flag
_atom_site_refinement_flags_posn
_atom_site_refinement_flags_adp
_atom_site_refinement_flags_occupancy
_atom_site_disorder_assembly
_atom_site_disorder_group
Cd1 Cd 0.30415(11) 0.50425(3) 0.74304(9) 0.02868(19) Uani 1 1 d . . . . .
Cd2 Cd 0.80205(13) 0.18061(3) 0.70977(8) 0.0324(2) Uani 1 1 d D . . . .
O1 O 0.8130(19) 0.9588(4) 0.4179(9) 0.049(3) Uani 1 1 d . . . . .
O1W O 0.1241(17) 0.5768(6) 0.7339(16) 0.060(4) Uani 1 1 d D . . . .
H1WA H 0.0273 0.5643 0.7225 0.091 Uiso 1 1 d DGR . . . .
H1WB H 0.1367 0.5984 0.6615 0.091 Uiso 1 1 d DGR . . . .
O2 O 0.6976(18) 1.0246(4) 0.5267(10) 0.047(3) Uani 1 1 d . . . . .
O2W O 0.6236(17) 0.1065(6) 0.7032(14) 0.056(4) Uani 1 1 d D . . . .
H2WA H 0.5272 0.1164 0.6665 0.085 Uiso 1 1 d DGR . . . .
H2WB H 0.5899 0.0935 0.7876 0.085 Uiso 1 1 d DGR . . . .
O3 O 0.6905(15) 1.0097(5) 1.0191(8) 0.043(2) Uani 1 1 d . . . . .
O3W O 0.2975 0.3431 0.5491 0.070 Uani 1 1 d . . . . .
H3WA H 0.2325 0.3219 0.5848 0.104 Uiso 1 1 d . . . . .
H3WB H 0.3797 0.3247 0.5510 0.104 Uiso 1 1 d . . . . .
O4 O 0.8782(14) 0.9634(5) 1.1146(9) 0.039(3) Uani 1 1 d . . . . .
O4W O 0.2719 0.3475 0.9068 0.055 Uani 1 1 d . . . . .
H4WA H 0.2559 0.3715 0.9663 0.083 Uiso 1 1 d D . . . .
H4WB H 0.1858 0.3427 0.8709 0.083 Uiso 1 1 d . . . . .
O5 O 0.8202(14) 0.1814(6) 0.9476(8) 0.045(3) Uani 1 1 d . . . . .
O5W O 0.6296 0.6755 1.3532 0.057 Uani 1 1 d D . . . .
H5WA H 0.6608 0.6638 1.2748 0.086 Uiso 1 1 d D . . . .
H5WB H 0.6543 0.7081 1.3774 0.086 Uiso 1 1 d . . . . .
O6 O 0.6341(14) 0.2264(5) 0.8533(9) 0.044(3) Uani 1 1 d . . . . .
O6W O 0.7887 0.7342 1.1728 0.066 Uani 1 1 d . . . . .
H6WA H 0.8123 0.7022 1.1436 0.099 Uiso 1 1 d . . . . .
H6WB H 0.8668 0.7495 1.2057 0.099 Uiso 1 1 d . . . . .
O7 O 0.8144(14) 0.1655(4) 1.4409(9) 0.040(3) Uani 1 1 d . . . . .
O7W O 0.857(2) 0.5201(8) 0.823(2) 0.110(6) Uani 1 1 d . U . . .
H7WA H 0.9377 0.5075 0.8581 0.166 Uiso 1 1 d DG . . . .
H7WB H 0.8043 0.4915 0.8065 0.166 Uiso 1 1 d G . . . .
O8 O 0.6583(13) 0.2213(5) 1.5502(9) 0.041(3) Uani 1 1 d . . . . .
O9 O 0.9362(15) 0.2648(4) 0.6988(13) 0.050(3) Uani 1 1 d D . . . .
O10 O 0.9358(16) 0.3226(6) 0.8697(11) 0.063(3) Uani 1 1 d D . . . .
O11 O 0.7649(15) 0.3371(4) 0.5545(8) 0.050(3) Uani 1 1 d D . . . .
H11 H 0.7808 0.3038 0.5452 0.075 Uiso 1 1 calc GR . . . .
O12 O 0.5484(12) 0.3254(5) 0.7515(15) 0.066(4) Uani 1 1 d D . . . .
H12 H 0.5239 0.3151 0.8252 0.099 Uiso 1 1 calc GR . . . .
O13 O 0.6568(15) 0.4577(4) 0.6664(12) 0.061(4) Uani 1 1 d D . . . .
O14 O 0.4475(15) 0.4267(6) 0.7705(17) 0.068(4) Uani 1 1 d D . . . .
N2 N 0.4869(11) 0.5723(4) 0.7543(10) 0.031(3) Uani 1 1 d . . . . .
C19 C 0.5245(12) 0.5989(4) 0.8710(8) 0.041(4) Uani 1 1 d G U . . .
H19 H 0.4772 0.5885 0.9488 0.049 Uiso 1 1 calc R . . . .
C18 C 0.6328(12) 0.6409(4) 0.8713(7) 0.032(3) Uani 1 1 d G . . . .
H18 H 0.6579 0.6586 0.9493 0.038 Uiso 1 1 calc R . . . .
C17 C 0.7034(10) 0.6563(3) 0.7550(8) 0.028(3) Uani 1 1 d G U . . .
C16 C 0.6658(11) 0.6298(4) 0.6384(7) 0.032(3) Uani 1 1 d G U . . .
H16 H 0.7131 0.6401 0.5605 0.039 Uiso 1 1 calc R . . . .
C15 C 0.5576(12) 0.5878(4) 0.6380(8) 0.039(4) Uani 1 1 d G U . . .
H15 H 0.5324 0.5700 0.5600 0.047 Uiso 1 1 calc R . . . .
N3 N 1.0034(14) 0.6174(5) 1.2815(15) 0.038(3) Uani 1 1 d D U . . .
N4 N 0.4830(9) 0.3944(3) 1.2282(8) 0.024(2) Uani 1 1 d D . . . .
C33 C 0.5282(11) 0.4226(4) 1.1158(6) 0.031(3) Uani 1 1 d G U . . .
H33 H 0.4938 0.4111 1.0340 0.038 Uiso 1 1 calc R . . . .
C32 C 0.6248(11) 0.4681(4) 1.1257(7) 0.034(3) Uani 1 1 d G . . . .
H32 H 0.6550 0.4869 1.0505 0.041 Uiso 1 1 calc R . . . .
C31 C 0.6762(10) 0.4853(3) 1.2480(8) 0.029(3) Uani 1 1 d G . . . .
C30 C 0.6310(12) 0.4572(4) 1.3604(7) 0.035(3) Uani 1 1 d G . . . .
H30 H 0.6654 0.4687 1.4422 0.042 Uiso 1 1 calc R . . . .
C29 C 0.5344(12) 0.4117(4) 1.3505(7) 0.037(4) Uani 1 1 d G . . . .
H29 H 0.5042 0.3928 1.4257 0.044 Uiso 1 1 calc R . . . .
C1 C 0.781(2) 0.9838(6) 0.5250(13) 0.032(3) Uani 1 1 d . . . . .
C2 C 0.8446(17) 0.9605(6) 0.6468(13) 0.030(4) Uani 1 1 d . . . . .
C3 C 0.804(2) 0.9812(6) 0.7690(13) 0.034(3) Uani 1 1 d . . . . .
H3 H 0.7353 1.0105 0.7739 0.041 Uiso 1 1 calc R . . . .
C4 C 0.8632(19) 0.9593(6) 0.8836(14) 0.033(3) Uani 1 1 d . . . . .
C5 C 0.9695(17) 0.9161(5) 0.8771(12) 0.023(3) Uani 1 1 d . . . . .
H5 H 1.0114 0.9018 0.9537 0.028 Uiso 1 1 calc R . . . .
C6 C 1.0125(16) 0.8945(5) 0.7547(12) 0.020(3) Uani 1 1 d D . . . .
C7 C 0.9540(18) 0.9175(6) 0.6407(13) 0.027(3) Uani 1 1 d . . . . .
H7 H 0.9870 0.9046 0.5596 0.032 Uiso 1 1 calc R . . . .
C8 C 0.810(3) 0.9781(6) 1.0131(13) 0.033(3) Uani 1 1 d . . . . .
C9 C 1.1095(14) 0.8429(4) 0.7544(15) 0.030(3) Uani 1 1 d D . . . .
H9A H 1.1775 0.8437 0.6797 0.036 Uiso 1 1 calc R . . . .
H9B H 1.1705 0.8418 0.8336 0.036 Uiso 1 1 calc R . . . .
C12 C 0.8142(10) 0.7039(3) 0.7518(8) 0.027(3) Uani 1 1 d . . . . .
C11 C 0.8732(11) 0.7245(4) 0.8686(7) 0.033(3) Uani 1 1 d G . . . .
H11A H 0.8458 0.7084 0.9480 0.039 Uiso 1 1 calc R . . . .
C10 C 0.9731(10) 0.7691(4) 0.8666(7) 0.035(4) Uani 1 1 d G . . . .
H10 H 1.0126 0.7829 0.9447 0.041 Uiso 1 1 calc R . . . .
N1 N 1.0141(9) 0.7932(3) 0.7478(9) 0.030(3) Uani 1 1 d DG . . . .
C14 C 0.9551(11) 0.7727(4) 0.6311(7) 0.034(4) Uani 1 1 d G . . . .
H14 H 0.9825 0.7888 0.5516 0.041 Uiso 1 1 calc R . . . .
C13 C 0.8551(11) 0.7280(4) 0.6331(7) 0.036(3) Uani 1 1 d G . . . .
H13 H 0.8157 0.7142 0.5550 0.044 Uiso 1 1 calc R . . . .
C20 C 0.706(2) 0.2113(6) 0.9537(14) 0.035(3) Uani 1 1 d . . . . .
C21 C 0.6472(15) 0.2316(5) 1.0844(13) 0.026(3) Uani 1 1 d . . . . .
C22 C 0.700(2) 0.2077(6) 1.1999(11) 0.029(3) Uani 1 1 d . . . . .
H22 H 0.7705 0.1790 1.1954 0.035 Uiso 1 1 calc R . . . .
C23 C 0.6507(15) 0.2253(6) 1.3189(12) 0.024(3) Uani 1 1 d . . . . .
C24 C 0.5476(16) 0.2695(6) 1.3250(13) 0.026(3) Uani 1 1 d . . . . .
H24 H 0.5145 0.2822 1.4063 0.031 Uiso 1 1 calc R . . . .
C25 C 0.4953(18) 0.2943(5) 1.2139(13) 0.026(3) Uani 1 1 d D . . . .
C26 C 0.5457(16) 0.2753(6) 1.0932(15) 0.027(3) Uani 1 1 d . . . . .
H26 H 0.5106 0.2922 1.0169 0.033 Uiso 1 1 calc R . . . .
C27 C 0.711(2) 0.2011(5) 1.4418(11) 0.030(3) Uani 1 1 d . . . . .
C28 C 0.3914(14) 0.3435(4) 1.2247(11) 0.043(4) Uani 1 1 d D . . . .
H28A H 0.3230 0.3444 1.1502 0.051 Uiso 1 1 calc DR . . . .
H28B H 0.3310 0.3406 1.3040 0.051 Uiso 1 1 calc R . . . .
C34 C 0.9508(18) 0.5911(6) 1.3844(15) 0.038(3) Uani 1 1 d . U . . .
H34 H 0.9857 0.6016 1.4669 0.046 Uiso 1 1 calc R . . . .
C35 C 0.8479(18) 0.5492(7) 1.3769(14) 0.040(4) Uani 1 1 d . U . . .
H35 H 0.8147 0.5322 1.4536 0.048 Uiso 1 1 calc R . . . .
C36 C 0.793(2) 0.5320(6) 1.2615(14) 0.041(4) Uani 1 1 d . . . . .
C37 C 0.838(2) 0.5590(7) 1.1480(14) 0.050(5) Uani 1 1 d . . . . .
H37 H 0.7978 0.5502 1.0662 0.061 Uiso 1 1 calc R . . . .
C38 C 0.951(2) 0.6021(7) 1.1649(18) 0.048(4) Uani 1 1 d . . . . .
H38 H 0.9887 0.6198 1.0907 0.057 Uiso 1 1 calc R . . . .
C39 C 0.8962(16) 0.3096(4) 0.7547(10) 0.039(3) Uani 1 1 d D . . . .
C40 C 0.8011(14) 0.3528(5) 0.6830(9) 0.036(3) Uani 1 1 d D . . . .
H40 H 0.8627 0.3866 0.6771 0.043 Uiso 1 1 calc R . . . .
C41 C 0.6571(14) 0.3680(5) 0.7616(14) 0.047(4) Uani 1 1 d D . . . .
H41 H 0.6871 0.3699 0.8540 0.057 Uiso 1 1 calc R . . . .
C42 C 0.5800(13) 0.4230(5) 0.7291(14) 0.041(3) Uani 1 1 d D . . . .

loop_
_atom_site_aniso_label
_atom_site_aniso_U_11
_atom_site_aniso_U_22
_atom_site_aniso_U_33
_atom_site_aniso_U_23
_atom_site_aniso_U_13
_atom_site_aniso_U_12
Cd1 0.0382(5) 0.0252(4) 0.0227(4) -0.0001(3) 0.0063(5) -0.0034(7)
Cd2 0.0443(5) 0.0316(4) 0.0214(4) -0.0009(4) 0.0037(4) 0.0103(7)
O1 0.089(9) 0.043(6) 0.015(4) -0.001(4) -0.009(6) 0.013(8)
O1W 0.056(8) 0.041(7) 0.084(11) 0.023(7) 0.008(8) 0.006(6)
O2 0.064(7) 0.039(6) 0.039(5) 0.007(4) -0.004(7) 0.007(7)
O2W 0.058(8) 0.046(8) 0.065(9) 0.015(7) 0.003(7) 0.005(7)
O3 0.051(6) 0.052(6) 0.027(4) -0.012(5) 0.001(5) 0.012(8)
O3W 0.101 0.063 0.044 -0.001 -0.004 -0.017
O4 0.053(7) 0.044(6) 0.018(4) -0.012(4) 0.003(4) 0.004(5)
O4W 0.062 0.056 0.048 -0.001 0.002 0.010
O5 0.055(7) 0.055(6) 0.025(4) -0.008(5) 0.001(5) 0.024(8)
O5W 0.042 0.068 0.061 0.017 -0.005 -0.009
O6 0.066(8) 0.047(6) 0.019(4) 0.001(4) 0.001(5) 0.014(5)
O6W 0.079 0.067 0.053 -0.008 0.019 -0.026
O7 0.042(6) 0.039(6) 0.040(5) 0.004(4) -0.001(5) 0.014(6)
O7W 0.118(13) 0.109(12) 0.104(12) -0.022(10) -0.020(10) 0.005(11)
O8 0.047(7) 0.055(7) 0.020(4) 0.000(4) 0.003(4) 0.011(5)
O9 0.052(7) 0.032(6) 0.066(8) -0.008(5) 0.015(6) -0.004(5)
O10 0.079(9) 0.063(7) 0.046(6) -0.011(6) -0.019(6) 0.013(7)
O11 0.081(9) 0.049(6) 0.021(4) -0.002(4) 0.003(5) 0.015(6)
O12 0.049(6) 0.055(6) 0.095(10) 0.032(7) 0.038(8) 0.018(5)
O13 0.092(10) 0.042(6) 0.049(6) 0.005(5) 0.005(7) 0.022(6)
O14 0.073(10) 0.045(7) 0.085(11) 0.008(7) 0.023(9) 0.016(7)
N2 0.041(8) 0.023(6) 0.030(6) -0.006(6) 0.005(7) -0.011(5)
C19 0.048(8) 0.033(7) 0.043(7) -0.006(6) 0.000(6) 0.001(6)
C18 0.030(7) 0.039(8) 0.027(7) -0.004(5) 0.006(6) 0.000(6)
C17 0.025(6) 0.027(6) 0.031(5) -0.004(4) 0.000(6) 0.000(6)
C16 0.040(7) 0.032(6) 0.024(5) -0.002(5) 0.002(5) -0.005(5)
C15 0.039(7) 0.043(7) 0.035(6) 0.002(6) -0.004(6) -0.006(6)
N3 0.036(7) 0.042(7) 0.036(6) -0.001(6) -0.002(5) -0.010(6)
N4 0.029(7) 0.013(5) 0.031(6) -0.002(4) 0.007(5) 0.000(5)
C33 0.042(7) 0.034(7) 0.018(6) 0.012(5) 0.001(5) -0.003(6)
C32 0.036(8) 0.038(8) 0.030(7) 0.010(6) 0.004(6) -0.005(6)
C31 0.038(8) 0.023(6) 0.024(6) 0.007(5) -0.004(6) 0.004(5)
C30 0.044(9) 0.034(8) 0.025(7) -0.004(6) 0.000(6) -0.018(7)
C29 0.044(10) 0.027(8) 0.040(8) 0.009(7) 0.008(7) -0.016(7)
C1 0.030(9) 0.038(8) 0.028(6) 0.009(5) -0.004(6) -0.002(7)
C2 0.039(9) 0.033(8) 0.019(6) 0.005(5) 0.008(5) 0.004(6)
C3 0.031(7) 0.029(6) 0.042(7) -0.003(5) 0.023(8) 0.007(7)
C4 0.049(9) 0.025(7) 0.026(7) 0.006(5) -0.001(6) -0.012(6)
C5 0.033(7) 0.022(6) 0.016(6) -0.001(5) 0.015(5) 0.003(6)
C6 0.015(7) 0.029(7) 0.017(7) -0.001(5) 0.007(5) 0.001(5)
C7 0.039(9) 0.021(6) 0.021(6) -0.002(5) 0.005(6) -0.003(6)
C8 0.040(9) 0.030(7) 0.029(6) -0.005(5) 0.004(8) -0.013(8)
C9 0.031(8) 0.029(8) 0.029(6) -0.009(6) 0.002(6) 0.000(6)
C12 0.028(7) 0.030(6) 0.024(6) -0.007(5) -0.006(7) -0.001(6)
C11 0.041(8) 0.026(6) 0.030(7) 0.011(5) 0.006(6) -0.004(6)
C10 0.029(8) 0.043(9) 0.031(7) -0.009(6) -0.001(6) 0.002(7)
N1 0.022(6) 0.038(7) 0.031(5) 0.002(5) -0.001(5) 0.009(5)
C14 0.049(10) 0.029(8) 0.025(7) -0.009(6) 0.006(6) 0.012(7)
C13 0.042(9) 0.037(8) 0.029(7) -0.007(6) 0.002(6) 0.000(7)
C20 0.044(9) 0.025(7) 0.035(7) -0.001(5) 0.000(8) -0.001(8)
C21 0.028(7) 0.020(6) 0.030(6) 0.001(5) -0.002(5) 0.003(5)
C22 0.039(8) 0.022(6) 0.026(6) -0.003(5) -0.001(8) -0.006(8)
C23 0.030(8) 0.029(7) 0.014(5) 0.002(5) -0.002(5) -0.009(5)
C24 0.024(7) 0.035(7) 0.019(7) -0.004(5) 0.013(5) -0.013(6)
C25 0.033(8) 0.012(6) 0.034(9) 0.001(5) 0.008(6) 0.002(5)
C26 0.022(7) 0.031(7) 0.030(7) -0.002(6) 0.004(5) -0.006(6)
C27 0.046(9) 0.024(6) 0.022(5) 0.002(4) -0.009(7) 0.009(7)
C28 0.030(9) 0.029(9) 0.069(12) -0.010(7) 0.018(7) -0.011(6)
C34 0.039(7) 0.046(7) 0.031(6) 0.001(5) 0.003(5) -0.019(6)
C35 0.045(8) 0.046(7) 0.028(6) -0.001(5) -0.004(5) -0.011(6)
C36 0.051(10) 0.030(7) 0.041(8) 0.010(6) 0.022(10) -0.001(8)
C37 0.068(14) 0.064(10) 0.019(6) 0.012(6) -0.015(7) -0.032(9)
C38 0.057(11) 0.042(9) 0.045(9) 0.005(7) 0.000(8) -0.030(8)
C39 0.052(9) 0.035(7) 0.031(6) 0.005(6) 0.008(7) 0.005(6)
C40 0.040(7) 0.041(7) 0.028(5) -0.005(5) -0.004(7) -0.004(7)
C41 0.059(10) 0.050(8) 0.033(7) 0.002(7) 0.009(7) 0.014(7)
C42 0.038(8) 0.045(8) 0.040(8) 0.003(7) 0.003(7) -0.010(6)

loop_
_atom_type_symbol
_atom_type_description
_atom_type_scat_dispersion_real
_atom_type_scat_dispersion_imag
_atom_type_scat_source
C C 0.0181 0.0091 'International Tables Vol C Tables 4.2.6.8 and 6.1.1.4'
H H 0.0000 0.0000 'International Tables Vol C Tables 4.2.6.8 and 6.1.1.4'
Cd Cd 0.1185 4.6533 'International Tables Vol C Tables 4.2.6.8 and 6.1.1.4'
N N 0.0311 0.0180 'International Tables Vol C Tables 4.2.6.8 and 6.1.1.4'
O O 0.0492 0.0322 'International Tables Vol C Tables 4.2.6.8 and 6.1.1.4'

loop_
_geom_angle_atom_site_label_1
_geom_angle_atom_site_label_2
_geom_angle_atom_site_label_3
_geom_angle
_geom_angle_site_symmetry_1
_geom_angle_site_symmetry_3
_geom_angle_publ_flag
O1 Cd1 O1W 91.3(6) 2_646 . ?
O1 Cd1 O3 140.5(4) 2_646 2_647 ?
O1 Cd1 O4 86.2(4) 2_646 2_647 ?
O1 Cd1 O14 86.9(6) 2_646 . ?
O1 Cd1 N2 135.4(4) 2_646 . ?
O1 Cd1 C8 112.5(5) 2_646 2_647 ?
O1W Cd1 O3 90.7(5) . 2_647 ?
O1W Cd1 O4 82.9(5) . 2_647 ?
O1W Cd1 C8 87.6(5) . 2_647 ?
O3 Cd1 C8 28.2(5) 2_647 2_647 ?
O4 Cd1 O3 55.0(4) 2_647 2_647 ?
O4 Cd1 C8 26.8(5) 2_647 2_647 ?
O14 Cd1 O1W 170.6(5) . . ?
O14 Cd1 O3 84.9(5) . 2_647 ?
O14 Cd1 O4 87.8(4) . 2_647 ?
O14 Cd1 N2 100.9(5) . . ?
O14 Cd1 C8 84.5(5) . 2_647 ?
N2 Cd1 O1W 86.9(5) . . ?
N2 Cd1 O3 84.1(4) . 2_647 ?
N2 Cd1 O4 137.5(4) . 2_647 ?
N2 Cd1 C8 112.0(5) . 2_647 ?
O2W Cd2 O5 94.5(5) . . ?
O2W Cd2 C20 91.3(5) . . ?
O5 Cd2 C20 27.0(5) . . ?
O6 Cd2 O2W 87.3(5) . . ?
O6 Cd2 O5 54.4(4) . . ?
O6 Cd2 C20 27.4(5) . . ?
O8 Cd2 O2W 86.3(5) 1_554 . ?
O8 Cd2 O5 138.1(4) 1_554 . ?
O8 Cd2 O6 83.9(4) 1_554 . ?
O8 Cd2 O9 82.8(5) 1_554 . ?
O8 Cd2 N3 136.6(5) 1_554 2_747 ?
O8 Cd2 C20 111.2(5) 1_554 . ?
O9 Cd2 O2W 168.0(5) . . ?
O9 Cd2 O5 90.4(5) . . ?
O9 Cd2 O6 86.7(4) . . ?
O9 Cd2 C20 88.0(4) . . ?
N3 Cd2 O2W 89.9(5) 2_747 . ?
N3 Cd2 O5 85.3(5) 2_747 . ?
N3 Cd2 O6 139.1(5) 2_747 . ?
N3 Cd2 O9 101.4(5) 2_747 . ?
N3 Cd2 C20 112.1(6) 2_747 . ?
C1 O1 Cd1 107.2(10) . 2_656 ?
Cd1 O1W H1WA 112.9 . . ?
Cd1 O1W H1WB 111.9 . . ?
H1WA O1W H1WB 101.5 . . ?
Cd2 O2W H2WA 114.3 . . ?
Cd2 O2W H2WB 115.0 . . ?
H2WA O2W H2WB 99.0 . . ?
C8 O3 Cd1 90.0(8) . 2_657 ?
H3WA O3W H3WB 104.5 . . ?
C8 O4 Cd1 93.7(11) . 2_657 ?
H4WA O4W H4WB 104.5 . . ?
C20 O5 Cd2 90.1(8) . . ?
H5WA O5W H5WB 118.3 . . ?
C20 O6 Cd2 93.1(10) . . ?
H6WA O6W H6WB 109.5 . . ?
H7WA O7W H7WB 104.5 . . ?
C27 O8 Cd2 104.4(10) . 1_556 ?
C39 O9 Cd2 124.9(10) . . ?
C40 O11 H11 109.5 . . ?
C41 O12 H12 109.5 . . ?
C42 O14 Cd1 122.6(11) . . ?
C19 N2 Cd1 122.5(5) . . ?
C19 N2 C15 120.0 . . ?
C15 N2 Cd1 117.5(5) . . ?
N2 C19 H19 120.0 . . ?
N2 C19 C18 120.0 . . ?
C18 C19 H19 120.0 . . ?
C19 C18 H18 120.0 . . ?
C19 C18 C17 120.0 . . ?
C17 C18 H18 120.0 . . ?
C18 C17 C12 120.8(6) . . ?
C16 C17 C18 120.0 . . ?
C16 C17 C12 119.1(6) . . ?
C17 C16 H16 120.0 . . ?
C15 C16 C17 120.0 . . ?
C15 C16 H16 120.0 . . ?
N2 C15 H15 120.0 . . ?
C16 C15 N2 120.0 . . ?
C16 C15 H15 120.0 . . ?
C34 N3 Cd2 123.7(11) . 2_757 ?
C34 N3 C38 117.3(11) . . ?
C38 N3 Cd2 118.6(10) . 2_757 ?
C33 N4 C29 120.0 . . ?
C33 N4 C28 123.0(7) . . ?
C29 N4 C28 116.8(7) . . ?
N4 C33 H33 120.0 . . ?
C32 C33 N4 120.0 . . ?
C32 C33 H33 120.0 . . ?
C33 C32 H32 120.0 . . ?
C33 C32 C31 120.0 . . ?
C31 C32 H32 120.0 . . ?
C32 C31 C36 121.3(7) . . ?
C30 C31 C32 120.0 . . ?
C30 C31 C36 118.5(7) . . ?
C31 C30 H30 120.0 . . ?
C31 C30 C29 120.0 . . ?
C29 C30 H30 120.0 . . ?
N4 C29 H29 120.0 . . ?
C30 C29 N4 120.0 . . ?
C30 C29 H29 120.0 . . ?
O1 C1 C2 117.1(14) . . ?
O2 C1 O1 121.5(14) . . ?
O2 C1 C2 121.5(14) . . ?
C3 C2 C1 121.3(14) . . ?
C3 C2 C7 118.6(13) . . ?
C7 C2 C1 120.1(12) . . ?
C2 C3 H3 119.3 . . ?
C4 C3 C2 121.5(16) . . ?
C4 C3 H3 119.3 . . ?
C3 C4 C5 119.7(13) . . ?
C3 C4 C8 121.4(16) . . ?
C5 C4 C8 118.8(14) . . ?
C4 C5 H5 120.1 . . ?
C4 C5 C6 119.8(13) . . ?
C6 C5 H5 120.1 . . ?
C5 C6 C9 117.3(12) . . ?
C7 C6 C5 119.8(12) . . ?
C7 C6 C9 122.6(12) . . ?
C2 C7 H7 119.7 . . ?
C6 C7 C2 120.5(12) . . ?
C6 C7 H7 119.7 . . ?
O3 C8 Cd1 61.8(7) . 2_657 ?
O3 C8 C4 118.6(14) . . ?
O4 C8 Cd1 59.5(8) . 2_657 ?
O4 C8 O3 121.1(13) . . ?
O4 C8 C4 120.4(18) . . ?
C4 C8 Cd1 174.7(11) . 2_657 ?
C6 C9 H9A 109.6 . . ?
C6 C9 H9B 109.6 . . ?
H9A C9 H9B 108.1 . . ?
N1 C9 C6 110.3(10) . . ?
N1 C9 H9A 109.6 . . ?
N1 C9 H9B 109.6 . . ?
C11 C12 C17 119.7(6) . . ?
C11 C12 C13 120.0 . . ?
C13 C12 C17 120.3(6) . . ?
C12 C11 H11A 120.0 . . ?
C12 C11 C10 120.0 . . ?
C10 C11 H11A 120.0 . . ?
C11 C10 H10 120.0 . . ?
N1 C10 C11 120.0 . . ?
N1 C10 H10 120.0 . . ?
C10 N1 C9 116.8(8) . . ?
C14 N1 C9 123.0(8) . . ?
C14 N1 C10 120.0 . . ?
N1 C14 H14 120.0 . . ?
C13 C14 N1 120.0 . . ?
C13 C14 H14 120.0 . . ?
C12 C13 H13 120.0 . . ?
C14 C13 C12 120.0 . . ?
C14 C13 H13 120.0 . . ?
O5 C20 Cd2 62.9(7) . . ?
O5 C20 O6 122.5(13) . . ?
O5 C20 C21 120.7(14) . . ?
O6 C20 Cd2 59.5(8) . . ?
O6 C20 C21 116.9(16) . . ?
C21 C20 Cd2 176.1(11) . . ?
C22 C21 C20 119.9(13) . . ?
C26 C21 C20 121.6(13) . . ?
C26 C21 C22 118.4(13) . . ?
C21 C22 H22 119.3 . . ?
C23 C22 C21 121.4(16) . . ?
C23 C22 H22 119.3 . . ?
C22 C23 C24 118.9(13) . . ?
C22 C23 C27 121.3(14) . . ?
C24 C23 C27 119.6(12) . . ?
C23 C24 H24 119.5 . . ?
C25 C24 C23 121.1(12) . . ?
C25 C24 H24 119.5 . . ?
C24 C25 C26 119.1(13) . . ?
C24 C25 C28 119.4(11) . . ?
C26 C25 C28 121.4(12) . . ?
C21 C26 C25 121.0(13) . . ?
C21 C26 H26 119.5 . . ?
C25 C26 H26 119.5 . . ?
O7 C27 O8 121.7(12) . . ?
O7 C27 C23 121.6(12) . . ?
O8 C27 C23 116.5(14) . . ?
N4 C28 C25 108.9(10) . . ?
N4 C28 H28A 109.9 . . ?
N4 C28 H28B 109.9 . . ?
C25 C28 H28A 109.9 . . ?
C25 C28 H28B 109.9 . . ?
H28A C28 H28B 108.3 . . ?
N3 C34 H34 118.3 . . ?
N3 C34 C35 123.4(14) . . ?
C35 C34 H34 118.3 . . ?
C34 C35 H35 119.3 . . ?
C36 C35 C34 121.4(14) . . ?
C36 C35 H35 119.3 . . ?
C35 C36 C31 123.3(11) . . ?
C35 C36 C37 119.1(14) . . ?
C37 C36 C31 117.5(13) . . ?
C36 C37 H37 122.2 . . ?
C36 C37 C38 115.6(14) . . ?
C38 C37 H37 122.2 . . ?
N3 C38 C37 123.0(14) . . ?
N3 C38 H38 118.5 . . ?
C37 C38 H38 118.5 . . ?
O9 C39 C40 121.2(11) . . ?
O10 C39 O9 123.4(12) . . ?
O10 C39 C40 115.3(10) . . ?
O11 C40 C39 112.9(10) . . ?
O11 C40 H40 107.0 . . ?
O11 C40 C41 111.2(11) . . ?
C39 C40 H40 107.0 . . ?
C39 C40 C41 111.4(9) . . ?
C41 C40 H40 107.0 . . ?
O12 C41 C40 110.5(10) . . ?
O12 C41 H41 106.7 . . ?
O12 C41 C42 108.3(10) . . ?
C40 C41 H41 106.7 . . ?
C42 C41 C40 117.3(10) . . ?
C42 C41 H41 106.7 . . ?
O13 C42 C41 116.7(11) . . ?
O14 C42 O13 129.3(13) . . ?
O14 C42 C41 114.0(11) . . ?

loop_
_geom_bond_atom_site_label_1
_geom_bond_atom_site_label_2
_geom_bond_distance
_geom_bond_site_symmetry_2
_geom_bond_publ_flag
Cd1 O1 2.226(11) 2_646 ?
Cd1 O1W 2.362(13) . ?
Cd1 O3 2.429(8) 2_647 ?
Cd1 O4 2.379(10) 2_647 ?
Cd1 O14 2.271(14) . ?
Cd1 N2 2.301(6) . ?
Cd1 C8 2.756(14) 2_647 ?
Cd2 O2W 2.379(15) . ?
Cd2 O5 2.430(8) . ?
Cd2 O6 2.355(11) . ?
Cd2 O8 2.283(11) 1_554 ?
Cd2 O9 2.349(12) . ?
Cd2 N3 2.293(9) 2_747 ?
Cd2 C20 2.729(15) . ?
O1 Cd1 2.226(11) 2_656 ?
O1 C1 1.279(18) . ?
O1W H1WA 0.9123 . ?
O1W H1WB 0.9096 . ?
O2 C1 1.226(19) . ?
O2W H2WA 0.9579 . ?
O2W H2WB 0.9632 . ?
O3 Cd1 2.429(8) 2_657 ?
O3 C8 1.30(2) . ?
O3W H3WA 0.8500 . ?
O3W H3WB 0.8499 . ?
O4 Cd1 2.379(10) 2_657 ?
O4 C8 1.25(2) . ?
O4W H4WA 0.8499 . ?
O4W H4WB 0.8500 . ?
O5 C20 1.24(2) . ?
O5W H5WA 0.8914 . ?
O5W H5WB 0.8496 . ?
O6 C20 1.26(2) . ?
O6W H6WA 0.8502 . ?
O6W H6WB 0.8499 . ?
O7 C27 1.251(19) . ?
O7W H7WA 0.8502 . ?
O7W H7WB 0.8495 . ?
O8 Cd2 2.283(11) 1_556 ?
O8 C27 1.293(17) . ?
O9 C39 1.269(10) . ?
O10 C39 1.262(10) . ?
O11 H11 0.8200 . ?
O11 C40 1.401(9) . ?
O12 H12 0.8200 . ?
O12 C41 1.407(10) . ?
O13 C42 1.251(10) . ?
O14 C42 1.245(10) . ?
N2 C19 1.3900 . ?
N2 C15 1.3900 . ?
C19 H19 0.9300 . ?
C19 C18 1.3900 . ?
C18 H18 0.9300 . ?
C18 C17 1.3900 . ?
C17 C16 1.3900 . ?
C17 C12 1.506(8) . ?
C16 H16 0.9300 . ?
C16 C15 1.3900 . ?
C15 H15 0.9300 . ?
N3 Cd2 2.293(9) 2_757 ?
N3 C34 1.31(2) . ?
N3 C38 1.33(2) . ?
N4 C33 1.3900 . ?
N4 C29 1.3900 . ?
N4 C28 1.469(9) . ?
C33 H33 0.9300 . ?
C33 C32 1.3900 . ?
C32 H32 0.9300 . ?
C32 C31 1.3900 . ?
C31 C30 1.3900 . ?
C31 C36 1.531(17) . ?
C30 H30 0.9300 . ?
C30 C29 1.3900 . ?
C29 H29 0.9300 . ?
C1 C2 1.47(2) . ?
C2 C3 1.389(18) . ?
C2 C7 1.42(2) . ?
C3 H3 0.9300 . ?
C3 C4 1.38(2) . ?
C4 C5 1.40(2) . ?
C4 C8 1.47(2) . ?
C5 H5 0.9300 . ?
C5 C6 1.405(16) . ?
C6 C7 1.39(2) . ?
C6 C9 1.509(10) . ?
C7 H7 0.9300 . ?
C8 Cd1 2.756(14) 2_657 ?
C9 H9A 0.9700 . ?
C9 H9B 0.9700 . ?
C9 N1 1.463(9) . ?
C12 C11 1.3900 . ?
C12 C13 1.3900 . ?
C11 H11A 0.9300 . ?
C11 C10 1.3900 . ?
C10 H10 0.9300 . ?
C10 N1 1.3900 . ?
N1 C14 1.3900 . ?
C14 H14 0.9300 . ?
C14 C13 1.3900 . ?
C13 H13 0.9300 . ?
C20 C21 1.511(19) . ?
C21 C22 1.390(19) . ?
C21 C26 1.38(2) . ?
C22 H22 0.9300 . ?
C22 C23 1.357(18) . ?
C23 C24 1.40(2) . ?
C23 C27 1.480(18) . ?
C24 H24 0.9300 . ?
C24 C25 1.36(2) . ?
C25 C26 1.386(19) . ?
C25 C28 1.501(10) . ?
C26 H26 0.9300 . ?
C28 H28A 0.9700 . ?
C28 H28B 0.9700 . ?
C34 H34 0.9300 . ?
C34 C35 1.36(2) . ?
C35 H35 0.9300 . ?
C35 C36 1.34(2) . ?
C36 C37 1.385(18) . ?
C37 H37 0.9300 . ?
C37 C38 1.45(2) . ?
C38 H38 0.9300 . ?
C39 C40 1.523(10) . ?
C40 H40 0.9800 . ?
C40 C41 1.545(10) . ?
C41 H41 0.9800 . ?
C41 C42 1.525(10) . ?

loop_
_twin_individual_id
_twin_individual_mass_fraction_refined
1 0.523(2)
2 0.477(2)
